data_8105337
loop_
_publ_author_name
'Jiang, Jin-Ke'
'Yang, Gang'
'Sun, Li-Ying'
'Wang, Chun-Yan'
'Wang, Feng'

_publ_section_title
;
 Crystal structure of
 poly[(5-bimethylamino-1-naphthalenesulfonato-\kO)-(\m3-hexamethylenetetramino-\k3
 N:N&#x2032;:N&#x2032;&#x2032;)silver(I)] dihydrate, C36H52Ag2N10O8S2
;
_journal_issue 4
_journal_name_full 'Zeitschrift f\"ur Kristallographie - New Crystal Structures'
_journal_page_first 939
_journal_page_last 941
_journal_paper_doi 10.1515/ncrs-2020-0109
_journal_volume 235
_journal_year 2020
_chemical_formula_moiety 'C24 H36 Ag2 N9 O3 S, C12 H12 N O3 S, 2(H2 O)'
_chemical_formula_sum 'C36 H52 Ag2 N10 O8 S2'
_chemical_formula_weight 1032.74
_space_group_crystal_system orthorhombic
_space_group_IT_number 33
_space_group_name_Hall 'P 2c -2n'
_space_group_name_H-M_alt 'P n a 21'
_atom_sites_solution_hydrogens mixed
_audit_creation_method SHELXL-2017/1
_cell_angle_alpha 90
_cell_angle_beta 90
_cell_angle_gamma 90
_cell_formula_units_Z 4
_cell_length_a 11.7911(16)
_cell_length_b 31.310(5)
_cell_length_c 10.6883(11)
_cell_measurement_reflns_used 3790
_cell_measurement_temperature 293(2)
_cell_measurement_theta_max 29.2130
_cell_measurement_theta_min 5.3050
_cell_volume 3945.9(9)
_computing_cell_refinement 'CrysAlisPro 1.171.39.7e (Rigaku OD, 2015)'
_computing_data_collection 'CrysAlisPro 1.171.39.7e (Rigaku OD, 2015)'
_computing_data_reduction 'CrysAlisPro 1.171.39.7e (Rigaku OD, 2015)'
_computing_molecular_graphics DIAMOND
_computing_publication_material publCIF
_computing_structure_refinement 'SHELXL-2017/1 (Sheldrick, 2017)'
_computing_structure_solution 'SHELXT 2014/5 (Sheldrick, 2014)'
_diffrn_ambient_temperature 293(2)
_diffrn_measured_fraction_theta_full 0.990
_diffrn_measured_fraction_theta_max 0.990
_diffrn_measurement_device 'four-circle diffractometer'
_diffrn_measurement_device_type 'XtaLAB Pro: Kappa dual offset/far'
_diffrn_measurement_method '\w scans'
_diffrn_radiation_type MoK\a
_diffrn_radiation_wavelength 0.71073
_diffrn_reflns_av_R_equivalents 0.0391
_diffrn_reflns_av_unetI/netI 0.0430
_diffrn_reflns_Laue_measured_fraction_full 0.990
_diffrn_reflns_Laue_measured_fraction_max 0.990
_diffrn_reflns_limit_h_max 14
_diffrn_reflns_limit_h_min -13
_diffrn_reflns_limit_k_max 37
_diffrn_reflns_limit_k_min -37
_diffrn_reflns_limit_l_max 12
_diffrn_reflns_limit_l_min -12
_diffrn_reflns_number 18516
_diffrn_reflns_point_group_measured_fraction_full 0.943
_diffrn_reflns_point_group_measured_fraction_max 0.943
_diffrn_reflns_theta_full 25.000
_diffrn_reflns_theta_max 25.019
_diffrn_reflns_theta_min 4.874
_diffrn_source 'fine-focus sealed X-ray tube'
_diffrn_source_type 'Enhance (Mo) X-ray Source'
_exptl_absorpt_coefficient_mu 1.164
_exptl_absorpt_correction_T_max 1.00000
_exptl_absorpt_correction_T_min 0.64207
_exptl_absorpt_correction_type multi-scan
_exptl_absorpt_process_details
;
CrysAlisPro 1.171.39.7e (Rigaku Oxford Diffraction, 2015)
Empirical absorption correction using spherical harmonics,
 implemented in SCALE3 ABSPACK scaling algorithm.
;
_exptl_crystal_colour colourless
_exptl_crystal_density_diffrn 1.738
_exptl_crystal_description block
_exptl_crystal_F_000 2112
_exptl_crystal_size_max 0.240
_exptl_crystal_size_mid 0.200
_exptl_crystal_size_min 0.170
_refine_diff_density_max 0.407
_refine_diff_density_min -0.702
_refine_diff_density_rms 0.067
_refine_ls_abs_structure_details
;
 Flack x determined using 2227 quotients [(I+)-(I-)]/[(I+)+(I-)]
 (Parsons, Flack and Wagner, Acta Cryst. B69 (2013) 249-259).
;
_refine_ls_abs_structure_Flack 0.007(19)
_refine_ls_extinction_coef .
_refine_ls_extinction_method none
_refine_ls_goodness_of_fit_ref 1.074
_refine_ls_hydrogen_treatment constr
_refine_ls_matrix_type full
_refine_ls_number_parameters 533
_refine_ls_number_reflns 6557
_refine_ls_number_restraints 7
_refine_ls_restrained_S_all 1.077
_refine_ls_R_factor_all 0.0441
_refine_ls_R_factor_gt 0.0353
_refine_ls_shift/su_max 0.001
_refine_ls_shift/su_mean 0.000
_refine_ls_structure_factor_coef Fsqd
_refine_ls_weighting_details 'w=1/[\s^2^(Fo^2^)+(0.0086P)^2^+6.4382P] where P=(Fo^2^+2Fc^2^)/3'
_refine_ls_weighting_scheme calc
_refine_ls_wR_factor_gt 0.0730
_refine_ls_wR_factor_ref 0.0784
_reflns_Friedel_coverage 0.800
_reflns_Friedel_fraction_full 0.891
_reflns_Friedel_fraction_max 0.891
_reflns_number_gt 5756
_reflns_number_total 6557
_reflns_threshold_expression 'I > 2\s(I)'
_cod_data_source_file suppl_ncrs-2020-0109_suppl.cif
_cod_data_source_block shelx
_cod_database_code 8105337
_shelx_shelxl_version_number 2017/1
_shelx_space_group_comment
;
The symmetry employed for this shelxl refinement is uniquely defined
by the following loop, which should always be used as a source of
symmetry information in preference to the above space-group names.
They are only intended as comments.
;
_shelx_estimated_absorpt_t_min 0.767
_shelx_estimated_absorpt_t_max 0.827

loop_
_space_group_symop_operation_xyz
'x, y, z'
'-x, -y, z+1/2'
'x+1/2, -y+1/2, z'
'-x+1/2, y+1/2, z+1/2'

loop_
_atom_site_label
_atom_site_type_symbol
_atom_site_fract_x
_atom_site_fract_y
_atom_site_fract_z
_atom_site_U_iso_or_equiv
_atom_site_adp_type
_atom_site_occupancy
_atom_site_site_symmetry_order
_atom_site_calc_flag
_atom_site_refinement_flags_posn
_atom_site_refinement_flags_adp
_atom_site_refinement_flags_occupancy
_atom_site_disorder_assembly
_atom_site_disorder_group
C1 C 0.8936(7) 0.4023(2) 0.0835(8) 0.0415(19) Uani 1 1 d . . . . .
C2 C 0.8990(6) 0.4128(2) 0.2067(11) 0.0465(17) Uani 1 1 d . . . . .
H38 H 0.845740 0.401785 0.262110 0.056 Uiso 1 1 calc R U . . .
C3 C 0.9831(9) 0.4399(3) 0.2508(8) 0.058(2) Uani 1 1 d . . . . .
H37 H 0.986886 0.445976 0.335882 0.070 Uiso 1 1 calc R U . . .
C4 C 1.0592(8) 0.4575(3) 0.1725(7) 0.050(2) Uani 1 1 d . . . . .
H39 H 1.116804 0.474631 0.204336 0.060 Uiso 1 1 calc R U . . .
C5 C 1.0526(7) 0.4502(2) 0.0426(7) 0.0393(17) Uani 1 1 d . . . . .
C6 C 0.9702(7) 0.4210(2) -0.0026(7) 0.0354(17) Uani 1 1 d . . . . .
C7 C 0.9696(7) 0.4119(3) -0.1325(8) 0.0443(19) Uani 1 1 d . . . . .
H42 H 0.913867 0.394310 -0.166044 0.053 Uiso 1 1 calc R U . . .
C8 C 1.0498(8) 0.4289(3) -0.2076(8) 0.051(2) Uani 1 1 d . . . . .
H41 H 1.051221 0.421078 -0.291539 0.062 Uiso 1 1 calc R U . . .
C9 C 1.1310(8) 0.4577(3) -0.1633(8) 0.047(2) Uani 1 1 d . . . . .
H40 H 1.185798 0.468418 -0.217418 0.056 Uiso 1 1 calc R U . . .
C10 C 1.1301(7) 0.4702(3) -0.0417(7) 0.0421(18) Uani 1 1 d . . . . .
C11 C 1.1556(9) 0.5395(3) 0.0584(10) 0.063(3) Uani 1 1 d . . . . .
H43 H 1.207404 0.551422 0.118141 0.094 Uiso 1 1 calc R U . . .
H44 H 1.085629 0.532378 0.099338 0.094 Uiso 1 1 calc R U . . .
H45 H 1.141293 0.559914 -0.006658 0.094 Uiso 1 1 calc R U . . .
C12 C 1.3028(8) 0.5111(4) -0.0746(11) 0.071(3) Uani 1 1 d . . . . .
H46 H 1.354808 0.528794 -0.028804 0.107 Uiso 1 1 calc R U . . .
H47 H 1.277862 0.526045 -0.148145 0.107 Uiso 1 1 calc R U . . .
H48 H 1.340031 0.485131 -0.098709 0.107 Uiso 1 1 calc R U . . .
C13 C 0.3356(6) 0.4125(2) 0.5543(7) 0.0355(16) Uani 1 1 d . . . . .
C14 C 0.2435(7) 0.4306(3) 0.4986(7) 0.045(2) Uani 1 1 d . . . . .
H25 H 0.190922 0.413560 0.457188 0.054 Uiso 1 1 calc R U . . .
C15 C 0.2279(7) 0.4749(3) 0.5036(8) 0.046(2) Uani 1 1 d . . . . .
H26 H 0.164019 0.487371 0.467816 0.055 Uiso 1 1 calc R U . . .
C16 C 0.3071(7) 0.4996(3) 0.5614(8) 0.043(2) Uani 1 1 d . . . . .
H27 H 0.295899 0.528957 0.565273 0.052 Uiso 1 1 calc R U . . .
C17 C 0.4054(6) 0.4821(2) 0.6155(7) 0.0354(17) Uani 1 1 d . . . . .
C18 C 0.4193(7) 0.4372(2) 0.6165(7) 0.0362(17) Uani 1 1 d . . . . .
C19 C 0.5138(7) 0.4203(3) 0.6798(7) 0.045(2) Uani 1 1 d . . . . .
H28 H 0.526294 0.390931 0.678218 0.054 Uiso 1 1 calc R U . . .
C20 C 0.5867(7) 0.4456(3) 0.7427(8) 0.053(2) Uani 1 1 d . . . . .
H29 H 0.645907 0.433435 0.787839 0.064 Uiso 1 1 calc R U . . .
C21 C 0.5739(8) 0.4897(3) 0.7407(7) 0.052(2) Uani 1 1 d . . . . .
H30 H 0.625553 0.506725 0.783460 0.062 Uiso 1 1 calc R U . . .
C22 C 0.4878(7) 0.5082(3) 0.6776(7) 0.0417(19) Uani 1 1 d . . . . .
C23 C 0.5012(9) 0.5709(3) 0.5515(9) 0.062(3) Uani 1 1 d . . . . .
H31 H 0.465039 0.554803 0.486237 0.093 Uiso 1 1 calc R U . . .
H32 H 0.581974 0.569934 0.540153 0.093 Uiso 1 1 calc R U . . .
H33 H 0.475911 0.599999 0.548201 0.093 Uiso 1 1 calc R U . . .
C24 C 0.5280(12) 0.5769(4) 0.7693(9) 0.080(4) Uani 1 1 d . . . . .
H34 H 0.504867 0.566309 0.849631 0.120 Uiso 1 1 calc R U . . .
H35 H 0.507474 0.606444 0.761987 0.120 Uiso 1 1 calc R U . . .
H36 H 0.608703 0.573987 0.760832 0.120 Uiso 1 1 calc R U . . .
C25 C 0.4003(8) 0.1671(3) 0.4466(8) 0.0372(19) Uani 1 1 d . . . . .
H3 H 0.327391 0.161023 0.408570 0.045 Uiso 1 1 calc R U . . .
H4 H 0.456171 0.148599 0.407727 0.045 Uiso 1 1 calc R U . . .
C26 C 0.5401(6) 0.2209(2) 0.4833(5) 0.0262(14) Uani 1 1 d . . . . .
H7 H 0.559923 0.250701 0.470690 0.031 Uiso 1 1 calc R U . . .
H8 H 0.598628 0.203617 0.444756 0.031 Uiso 1 1 calc R U . . .
C27 C 0.3429(6) 0.2386(2) 0.4824(6) 0.0278(15) Uani 1 1 d . . . . .
H11 H 0.270158 0.232898 0.443339 0.033 Uiso 1 1 calc R U . . .
H12 H 0.360556 0.268518 0.469921 0.033 Uiso 1 1 calc R U . . .
C28 C 0.5038(6) 0.1668(2) 0.6351(7) 0.0350(17) Uani 1 1 d . . . . .
H5 H 0.561294 0.148535 0.598192 0.042 Uiso 1 1 calc R U . . .
H6 H 0.499867 0.160291 0.723728 0.042 Uiso 1 1 calc R U . . .
C29 C 0.3078(6) 0.1841(2) 0.6337(7) 0.0380(17) Uani 1 1 d . . . . .
H1 H 0.301868 0.177479 0.722126 0.046 Uiso 1 1 calc R U . . .
H2 H 0.235133 0.177915 0.595032 0.046 Uiso 1 1 calc R U . . .
C30 C 0.4473(5) 0.2383(2) 0.6726(6) 0.0260(15) Uani 1 1 d . . . . .
H9 H 0.466120 0.268136 0.660039 0.031 Uiso 1 1 calc R U . . .
H10 H 0.444066 0.233154 0.762039 0.031 Uiso 1 1 calc R U . . .
C31 C 0.2515(8) 0.3406(2) 0.9520(8) 0.0325(17) Uani 1 1 d . . . . .
H13 H 0.322858 0.348404 0.913132 0.039 Uiso 1 1 calc R U . . .
H14 H 0.192332 0.358291 0.916141 0.039 Uiso 1 1 calc R U . . .
C32 C 0.3193(6) 0.2697(2) 0.9818(6) 0.0263(14) Uani 1 1 d . . . . .
H17 H 0.306279 0.239662 0.965005 0.032 Uiso 1 1 calc R U . . .
H18 H 0.390800 0.277663 0.943303 0.032 Uiso 1 1 calc R U . . .
C33 C 0.2151(5) 0.2654(2) 1.1742(6) 0.0280(15) Uani 1 1 d . . . . .
H23 H 0.199399 0.235403 1.159200 0.034 Uiso 1 1 calc R U . . .
H24 H 0.218624 0.269715 1.263977 0.034 Uiso 1 1 calc R U . . .
C34 C 0.1511(6) 0.3364(2) 1.1435(6) 0.0310(15) Uani 1 1 d . . . . .
H21 H 0.091452 0.354331 1.109545 0.037 Uiso 1 1 calc R U . . .
H22 H 0.155158 0.341669 1.232861 0.037 Uiso 1 1 calc R U . . .
C35 C 0.3479(6) 0.3222(2) 1.1403(6) 0.0317(16) Uani 1 1 d . . . . .
H15 H 0.352379 0.327438 1.229589 0.038 Uiso 1 1 calc R U . . .
H16 H 0.419943 0.330136 1.103266 0.038 Uiso 1 1 calc R U . . .
C36 C 0.1182(6) 0.2841(2) 0.9859(6) 0.0262(14) Uani 1 1 d . . . . .
H19 H 0.057998 0.301234 0.949773 0.031 Uiso 1 1 calc R U . . .
H20 H 0.100949 0.254293 0.969724 0.031 Uiso 1 1 calc R U . . .
Ag1 Ag 0.21235(4) 0.27894(2) 0.71427(6) 0.03515(13) Uani 1 1 d . . . . .
Ag2 Ag -0.04739(4) 0.27043(2) 1.21066(6) 0.05288(19) Uani 1 1 d . . . . .
N1 N 1.2047(6) 0.5011(2) 0.0043(7) 0.0514(18) Uani 1 1 d . . . . .
N2 N 0.4723(7) 0.5526(2) 0.6719(6) 0.0508(19) Uani 1 1 d . . . . .
N3 N 0.3945(5) 0.1575(2) 0.5775(6) 0.0376(15) Uani 1 1 d . . . . .
N4 N 0.4309(5) 0.21218(19) 0.4216(5) 0.0279(12) Uani 1 1 d . . . . .
N5 N 0.5370(5) 0.21191(18) 0.6186(5) 0.0249(12) Uani 1 1 d . . . . .
N6 N 0.3346(5) 0.22975(18) 0.6179(5) 0.0272(12) Uani 1 1 d . . . . .
N7 N 0.2267(5) 0.29519(18) 0.9258(5) 0.0257(12) Uani 1 1 d . . . . .
N8 N 0.2581(5) 0.34818(18) 1.0866(5) 0.0329(14) Uani 1 1 d . . . . .
N9 N 0.1220(5) 0.29132(18) 1.1221(5) 0.0271(12) Uani 1 1 d . . . . .
N10 N 0.3266(4) 0.27648(18) 1.1181(5) 0.0241(12) Uani 1 1 d . . . . .
O1 O 0.8779(6) 0.3269(2) 0.0005(11) 0.092(3) Uani 1 1 d . U . . .
O2 O 0.7288(5) 0.3744(2) -0.0579(7) 0.0673(18) Uani 1 1 d . . . . .
O1W O 0.5611(8) 0.3159(2) -0.1566(9) 0.085(2) Uani 1 1 d G . . . .
H1A H 0.514823 0.334154 -0.186478 0.128 Uiso 1 1 d G U . . .
H1B H 0.604771 0.330523 -0.109906 0.128 Uiso 1 1 d G U . . .
O3 O 0.7408(7) 0.3478(3) 0.1495(7) 0.091(3) Uani 1 1 d . . . . .
O2W O 0.5953(7) 0.3075(2) 0.3213(8) 0.074(2) Uani 1 1 d G . . . .
H2A H 0.644400 0.326127 0.300748 0.111 Uiso 1 1 d G U . . .
H2B H 0.535562 0.321851 0.336104 0.111 Uiso 1 1 d G U . . .
O4 O 0.4576(6) 0.34722(19) 0.4915(6) 0.0614(18) Uani 1 1 d . . . . .
O5 O 0.2535(7) 0.3422(2) 0.4683(8) 0.065(2) Uani 1 1 d . . . . .
O6 O 0.3418(6) 0.34098(18) 0.6726(5) 0.0630(19) Uani 1 1 d . . . . .
S1 S 0.80208(17) 0.35937(6) 0.0399(2) 0.0470(5) Uani 1 1 d . . . . .
S2 S 0.34806(19) 0.35643(6) 0.5454(2) 0.0445(5) Uani 1 1 d . . . . .

loop_
_atom_site_aniso_label
_atom_site_aniso_U_11
_atom_site_aniso_U_22
_atom_site_aniso_U_33
_atom_site_aniso_U_23
_atom_site_aniso_U_13
_atom_site_aniso_U_12
C1 0.040(4) 0.031(4) 0.054(5) 0.014(4) 0.003(4) 0.012(3)
C2 0.059(4) 0.042(4) 0.038(4) 0.006(5) 0.007(6) 0.005(3)
C3 0.078(7) 0.058(6) 0.039(5) 0.003(4) 0.004(4) 0.005(5)
C4 0.063(6) 0.047(5) 0.040(5) -0.003(4) -0.003(4) -0.007(4)
C5 0.044(4) 0.040(4) 0.035(4) -0.002(3) 0.006(4) 0.005(3)
C6 0.040(4) 0.024(4) 0.042(4) 0.001(3) -0.002(3) 0.009(3)
C7 0.056(5) 0.033(4) 0.043(5) -0.008(4) -0.003(4) 0.000(4)
C8 0.065(6) 0.045(5) 0.045(5) -0.011(4) 0.010(4) -0.005(4)
C9 0.059(5) 0.044(5) 0.037(4) 0.000(4) 0.013(4) -0.001(4)
C10 0.047(5) 0.039(4) 0.040(4) -0.003(4) -0.003(4) 0.001(4)
C11 0.073(6) 0.054(6) 0.061(6) -0.012(5) -0.008(5) -0.010(5)
C12 0.049(5) 0.096(9) 0.068(7) 0.010(6) 0.001(5) -0.023(6)
C13 0.042(4) 0.030(4) 0.034(4) 0.000(3) 0.011(3) -0.005(3)
C14 0.048(5) 0.047(5) 0.039(4) -0.007(4) 0.003(4) -0.010(4)
C15 0.039(5) 0.051(5) 0.049(5) -0.004(4) -0.002(4) 0.005(4)
C16 0.058(5) 0.035(4) 0.037(5) -0.009(4) 0.000(4) 0.002(4)
C17 0.041(4) 0.035(4) 0.030(4) -0.004(3) 0.007(3) -0.006(3)
C18 0.042(4) 0.033(4) 0.034(4) 0.003(3) 0.011(3) -0.005(3)
C19 0.054(5) 0.034(4) 0.047(6) 0.010(3) 0.002(4) -0.002(4)
C20 0.048(5) 0.065(6) 0.047(6) 0.016(4) -0.009(4) -0.003(4)
C21 0.060(5) 0.057(5) 0.039(6) 0.012(4) -0.014(4) -0.020(4)
C22 0.058(5) 0.037(4) 0.031(4) -0.005(3) 0.004(3) -0.011(4)
C23 0.086(7) 0.040(5) 0.059(6) 0.010(4) -0.016(5) -0.015(5)
C24 0.121(10) 0.054(6) 0.066(6) -0.022(5) -0.007(7) -0.025(7)
C25 0.038(5) 0.028(4) 0.045(5) -0.008(3) -0.010(4) -0.001(3)
C26 0.025(4) 0.036(4) 0.017(3) 0.008(3) 0.006(2) 0.001(3)
C27 0.029(4) 0.034(4) 0.020(3) -0.002(3) -0.002(3) 0.008(3)
C28 0.041(4) 0.028(4) 0.036(4) 0.013(3) 0.005(3) 0.004(3)
C29 0.037(4) 0.040(4) 0.037(4) 0.003(3) 0.005(3) -0.012(3)
C30 0.018(3) 0.039(4) 0.021(3) -0.002(2) 0.006(2) 0.003(3)
C31 0.045(5) 0.024(4) 0.028(4) 0.003(3) 0.003(4) -0.003(4)
C32 0.026(4) 0.031(4) 0.021(3) 0.000(3) 0.000(3) 0.006(3)
C33 0.026(3) 0.034(3) 0.024(3) 0.005(2) 0.009(2) 0.002(3)
C34 0.037(4) 0.027(4) 0.029(4) -0.002(3) 0.007(3) 0.006(3)
C35 0.032(4) 0.037(4) 0.026(4) -0.003(3) -0.002(3) -0.009(3)
C36 0.022(3) 0.034(4) 0.022(3) -0.003(3) 0.001(3) 0.002(3)
Ag1 0.0279(2) 0.0540(3) 0.0235(2) -0.0032(4) 0.0013(3) 0.0033(2)
Ag2 0.0342(3) 0.0980(5) 0.0265(3) -0.0113(5) 0.0065(4) -0.0289(3)
N1 0.050(4) 0.060(5) 0.045(4) -0.001(3) 0.004(3) -0.013(4)
N2 0.079(5) 0.035(4) 0.038(4) -0.009(3) -0.003(3) -0.016(3)
N3 0.037(3) 0.033(3) 0.043(4) -0.002(3) -0.001(3) -0.004(3)
N4 0.032(3) 0.033(3) 0.018(3) 0.000(2) 0.002(2) 0.005(2)
N5 0.025(3) 0.031(3) 0.018(2) -0.001(2) 0.002(2) 0.002(2)
N6 0.023(3) 0.039(3) 0.019(3) -0.004(2) 0.010(2) 0.003(2)
N7 0.029(3) 0.032(3) 0.016(3) 0.003(2) 0.004(2) 0.004(2)
N8 0.042(3) 0.027(3) 0.029(3) -0.005(2) 0.004(3) -0.001(3)
N9 0.023(3) 0.035(3) 0.024(3) -0.003(2) 0.004(2) 0.003(2)
N10 0.022(3) 0.029(3) 0.021(3) 0.004(2) -0.002(2) 0.005(2)
O1 0.052(4) 0.033(4) 0.192(10) -0.021(5) -0.002(5) 0.005(3)
O2 0.055(4) 0.061(4) 0.086(5) 0.013(4) -0.020(4) -0.007(3)
O1W 0.093(6) 0.068(5) 0.094(6) 0.019(5) -0.015(5) -0.026(4)
O3 0.088(5) 0.096(6) 0.090(6) 0.028(5) 0.008(5) -0.041(5)
O2W 0.077(5) 0.060(4) 0.085(5) 0.020(4) 0.041(4) 0.021(4)
O4 0.069(4) 0.040(3) 0.075(4) -0.008(3) 0.038(4) 0.000(3)
O5 0.069(5) 0.045(4) 0.081(5) -0.020(4) 0.009(4) -0.021(4)
O6 0.105(5) 0.035(3) 0.050(4) 0.007(2) 0.032(3) -0.015(3)
S1 0.0367(10) 0.0356(10) 0.0686(14) 0.0071(10) -0.0002(11) 0.0038(9)
S2 0.0601(13) 0.0292(9) 0.0443(11) -0.0048(8) 0.0245(10) -0.0113(9)

loop_
_atom_type_symbol
_atom_type_description
_atom_type_scat_dispersion_real
_atom_type_scat_dispersion_imag
_atom_type_scat_source
C C 0.0033 0.0016 'International Tables Vol C Tables 4.2.6.8 and 6.1.1.4'
H H 0.0000 0.0000 'International Tables Vol C Tables 4.2.6.8 and 6.1.1.4'
Ag Ag -0.8971 1.1015 'International Tables Vol C Tables 4.2.6.8 and 6.1.1.4'
N N 0.0061 0.0033 'International Tables Vol C Tables 4.2.6.8 and 6.1.1.4'
O O 0.0106 0.0060 'International Tables Vol C Tables 4.2.6.8 and 6.1.1.4'
S S 0.1246 0.1234 'International Tables Vol C Tables 4.2.6.8 and 6.1.1.4'

loop_
_geom_angle_atom_site_label_1
_geom_angle_atom_site_label_2
_geom_angle_atom_site_label_3
_geom_angle
_geom_angle_site_symmetry_1
_geom_angle_site_symmetry_3
C2 C1 C6 119.9(8) . .
C2 C1 S1 117.7(6) . .
C6 C1 S1 121.8(6) . .
C1 C2 C3 120.8(9) . .
C1 C2 H38 119.6 . .
C3 C2 H38 119.6 . .
C4 C3 C2 121.0(9) . .
C4 C3 H37 119.5 . .
C2 C3 H37 119.5 . .
C3 C4 C5 120.6(8) . .
C3 C4 H39 119.7 . .
C5 C4 H39 119.7 . .
C4 C5 C6 118.5(7) . .
C4 C5 C10 121.0(8) . .
C6 C5 C10 120.4(7) . .
C1 C6 C7 123.4(7) . .
C1 C6 C5 118.9(7) . .
C7 C6 C5 117.8(7) . .
C8 C7 C6 120.0(8) . .
C8 C7 H42 120.0 . .
C6 C7 H42 120.0 . .
C7 C8 C9 122.2(8) . .
C7 C8 H41 118.9 . .
C9 C8 H41 118.9 . .
C10 C9 C8 120.3(8) . .
C10 C9 H40 119.9 . .
C8 C9 H40 119.9 . .
C9 C10 N1 122.1(8) . .
C9 C10 C5 118.9(8) . .
N1 C10 C5 119.0(7) . .
N1 C11 H43 109.5 . .
N1 C11 H44 109.5 . .
H43 C11 H44 109.5 . .
N1 C11 H45 109.5 . .
H43 C11 H45 109.5 . .
H44 C11 H45 109.5 . .
N1 C12 H46 109.5 . .
N1 C12 H47 109.5 . .
H46 C12 H47 109.5 . .
N1 C12 H48 109.5 . .
H46 C12 H48 109.5 . .
H47 C12 H48 109.5 . .
C14 C13 C18 122.2(7) . .
C14 C13 S2 117.2(6) . .
C18 C13 S2 120.6(6) . .
C13 C14 C15 120.0(8) . .
C13 C14 H25 120.0 . .
C15 C14 H25 120.0 . .
C16 C15 C14 119.3(8) . .
C16 C15 H26 120.3 . .
C14 C15 H26 120.3 . .
C15 C16 C17 122.2(8) . .
C15 C16 H27 118.9 . .
C17 C16 H27 118.9 . .
C16 C17 C18 119.0(7) . .
C16 C17 C22 121.9(7) . .
C18 C17 C22 118.9(7) . .
C19 C18 C17 118.1(7) . .
C19 C18 C13 124.8(7) . .
C17 C18 C13 117.2(7) . .
C20 C19 C18 121.4(8) . .
C20 C19 H28 119.3 . .
C18 C19 H28 119.3 . .
C19 C20 C21 120.5(8) . .
C19 C20 H29 119.7 . .
C21 C20 H29 119.7 . .
C22 C21 C20 121.0(8) . .
C22 C21 H30 119.5 . .
C20 C21 H30 119.5 . .
C21 C22 N2 123.0(8) . .
C21 C22 C17 119.9(7) . .
N2 C22 C17 117.1(7) . .
N2 C23 H31 109.5 . .
N2 C23 H32 109.5 . .
H31 C23 H32 109.5 . .
N2 C23 H33 109.5 . .
H31 C23 H33 109.5 . .
H32 C23 H33 109.5 . .
N2 C24 H34 109.5 . .
N2 C24 H35 109.5 . .
H34 C24 H35 109.5 . .
N2 C24 H36 109.5 . .
H34 C24 H36 109.5 . .
H35 C24 H36 109.5 . .
N3 C25 N4 112.8(6) . .
N3 C25 H3 109.0 . .
N4 C25 H3 109.0 . .
N3 C25 H4 109.0 . .
N4 C25 H4 109.0 . .
H3 C25 H4 107.8 . .
N4 C26 N5 112.5(5) . .
N4 C26 H7 109.1 . .
N5 C26 H7 109.1 . .
N4 C26 H8 109.1 . .
N5 C26 H8 109.1 . .
H7 C26 H8 107.8 . .
N4 C27 N6 111.9(5) . .
N4 C27 H11 109.2 . .
N6 C27 H11 109.2 . .
N4 C27 H12 109.2 . .
N6 C27 H12 109.2 . .
H11 C27 H12 107.9 . .
N3 C28 N5 112.0(6) . .
N3 C28 H5 109.2 . .
N5 C28 H5 109.2 . .
N3 C28 H6 109.2 . .
N5 C28 H6 109.2 . .
H5 C28 H6 107.9 . .
N3 C29 N6 110.9(5) . .
N3 C29 H1 109.5 . .
N6 C29 H1 109.5 . .
N3 C29 H2 109.5 . .
N6 C29 H2 109.5 . .
H1 C29 H2 108.0 . .
N5 C30 N6 113.1(5) . .
N5 C30 H9 109.0 . .
N6 C30 H9 109.0 . .
N5 C30 H10 109.0 . .
N6 C30 H10 109.0 . .
H9 C30 H10 107.8 . .
N8 C31 N7 110.7(6) . .
N8 C31 H13 109.5 . .
N7 C31 H13 109.5 . .
N8 C31 H14 109.5 . .
N7 C31 H14 109.5 . .
H13 C31 H14 108.1 . .
N10 C32 N7 111.4(5) . .
N10 C32 H17 109.3 . .
N7 C32 H17 109.3 . .
N10 C32 H18 109.3 . .
N7 C32 H18 109.3 . .
H17 C32 H18 108.0 . .
N9 C33 N10 112.2(5) . .
N9 C33 H23 109.2 . .
N10 C33 H23 109.2 . .
N9 C33 H24 109.2 . .
N10 C33 H24 109.2 . .
H23 C33 H24 107.9 . .
N8 C34 N9 112.4(5) . .
N8 C34 H21 109.1 . .
N9 C34 H21 109.1 . .
N8 C34 H22 109.1 . .
N9 C34 H22 109.1 . .
H21 C34 H22 107.9 . .
N8 C35 N10 110.9(5) . .
N8 C35 H15 109.5 . .
N10 C35 H15 109.5 . .
N8 C35 H16 109.5 . .
N10 C35 H16 109.5 . .
H15 C35 H16 108.0 . .
N9 C36 N7 111.5(5) . .
N9 C36 H19 109.3 . .
N7 C36 H19 109.3 . .
N9 C36 H20 109.3 . .
N7 C36 H20 109.3 . .
H19 C36 H20 108.0 . .
N7 Ag1 N5 117.78(18) . 3_455
N7 Ag1 N6 121.73(19) . .
N5 Ag1 N6 115.72(19) 3_455 .
N7 Ag1 O6 87.65(19) . .
N5 Ag1 O6 111.5(2) 3_455 .
N6 Ag1 O6 93.2(2) . .
N9 Ag2 N10 124.15(19) . 3_455
N9 Ag2 N4 115.20(19) . 3_456
N10 Ag2 N4 119.42(19) 3_455 3_456
C10 N1 C11 117.5(7) . .
C10 N1 C12 116.3(8) . .
C11 N1 C12 111.5(8) . .
C22 N2 C24 115.5(8) . .
C22 N2 C23 113.5(7) . .
C24 N2 C23 108.9(7) . .
C25 N3 C29 108.6(6) . .
C25 N3 C28 109.2(6) . .
C29 N3 C28 109.6(6) . .
C26 N4 C27 108.2(5) . .
C26 N4 C25 108.0(5) . .
C27 N4 C25 106.4(6) . .
C26 N4 Ag2 107.1(4) . 3_554
C27 N4 Ag2 111.8(4) . 3_554
C25 N4 Ag2 115.1(4) . 3_554
C30 N5 C26 107.3(5) . .
C30 N5 C28 107.6(5) . .
C26 N5 C28 107.9(5) . .
C30 N5 Ag1 113.6(4) . 3
C26 N5 Ag1 112.7(4) . 3
C28 N5 Ag1 107.5(4) . 3
C29 N6 C30 108.9(5) . .
C29 N6 C27 107.9(5) . .
C30 N6 C27 107.2(5) . .
C29 N6 Ag1 117.0(4) . .
C30 N6 Ag1 105.1(4) . .
C27 N6 Ag1 110.4(4) . .
C36 N7 C31 108.4(6) . .
C36 N7 C32 109.7(5) . .
C31 N7 C32 107.3(6) . .
C36 N7 Ag1 108.0(4) . .
C31 N7 Ag1 114.2(4) . .
C32 N7 Ag1 109.2(4) . .
C34 N8 C35 109.0(5) . .
C34 N8 C31 109.0(6) . .
C35 N8 C31 109.7(6) . .
C34 N9 C36 108.0(5) . .
C34 N9 C33 107.2(5) . .
C36 N9 C33 108.1(5) . .
C34 N9 Ag2 114.2(4) . .
C36 N9 Ag2 109.6(4) . .
C33 N9 Ag2 109.5(4) . .
C35 N10 C32 108.0(5) . .
C35 N10 C33 108.2(5) . .
C32 N10 C33 108.3(5) . .
C35 N10 Ag2 116.1(4) . 3
C32 N10 Ag2 111.6(4) . 3
C33 N10 Ag2 104.3(4) . 3
H1A O1W H1B 104.4 . .
H2A O2W H2B 104.6 . .
S2 O6 Ag1 117.2(4) . .
O1 S1 O3 112.5(6) . .
O1 S1 O2 113.4(6) . .
O3 S1 O2 112.1(5) . .
O1 S1 C1 103.7(4) . .
O3 S1 C1 106.4(4) . .
O2 S1 C1 107.9(4) . .
O4 S2 O6 110.8(4) . .
O4 S2 O5 113.5(4) . .
O6 S2 O5 113.0(5) . .
O4 S2 C13 107.1(4) . .
O6 S2 C13 106.2(4) . .
O5 S2 C13 105.8(4) . .

loop_
_geom_bond_atom_site_label_1
_geom_bond_atom_site_label_2
_geom_bond_distance
_geom_bond_site_symmetry_2
C1 C2 1.359(14) .
C1 C6 1.417(11) .
C1 S1 1.785(9) .
C2 C3 1.386(13) .
C2 H38 0.9300 .
C3 C4 1.346(12) .
C3 H37 0.9300 .
C4 C5 1.409(11) .
C4 H39 0.9300 .
C5 C6 1.418(11) .
C5 C10 1.427(11) .
C6 C7 1.418(11) .
C7 C8 1.348(12) .
C7 H42 0.9300 .
C8 C9 1.399(12) .
C8 H41 0.9300 .
C9 C10 1.357(11) .
C9 H40 0.9300 .
C10 N1 1.398(11) .
C11 N1 1.453(12) .
C11 H43 0.9600 .
C11 H44 0.9600 .
C11 H45 0.9600 .
C12 N1 1.465(11) .
C12 H46 0.9600 .
C12 H47 0.9600 .
C12 H48 0.9600 .
C13 C14 1.362(11) .
C13 C18 1.420(11) .
C13 S2 1.766(7) .
C14 C15 1.400(12) .
C14 H25 0.9300 .
C15 C16 1.360(11) .
C15 H26 0.9300 .
C16 C17 1.405(11) .
C16 H27 0.9300 .
C17 C18 1.416(10) .
C17 C22 1.432(10) .
C18 C19 1.408(11) .
C19 C20 1.349(11) .
C19 H28 0.9300 .
C20 C21 1.389(12) .
C20 H29 0.9300 .
C21 C22 1.349(11) .
C21 H30 0.9300 .
C22 N2 1.406(10) .
C23 N2 1.450(11) .
C23 H31 0.9600 .
C23 H32 0.9600 .
C23 H33 0.9600 .
C24 N2 1.446(10) .
C24 H34 0.9600 .
C24 H35 0.9600 .
C24 H36 0.9600 .
C25 N3 1.432(11) .
C25 N4 1.482(10) .
C25 H3 0.9700 .
C25 H4 0.9700 .
C26 N4 1.473(9) .
C26 N5 1.473(7) .
C26 H7 0.9700 .
C26 H8 0.9700 .
C27 N4 1.477(8) .
C27 N6 1.477(8) .
C27 H11 0.9700 .
C27 H12 0.9700 .
C28 N3 1.457(9) .
C28 N5 1.477(9) .
C28 H5 0.9700 .
C28 H6 0.9700 .
C29 N3 1.449(9) .
C29 N6 1.475(9) .
C29 H1 0.9700 .
C29 H2 0.9700 .
C30 N5 1.461(8) .
C30 N6 1.476(8) .
C30 H9 0.9700 .
C30 H10 0.9700 .
C31 N8 1.461(10) .
C31 N7 1.477(9) .
C31 H13 0.9700 .
C31 H14 0.9700 .
C32 N10 1.475(8) .
C32 N7 1.479(8) .
C32 H17 0.9700 .
C32 H18 0.9700 .
C33 N9 1.475(8) .
C33 N10 1.487(8) .
C33 H23 0.9700 .
C33 H24 0.9700 .
C34 N8 1.448(9) .
C34 N9 1.471(9) .
C34 H21 0.9700 .
C34 H22 0.9700 .
C35 N8 1.453(9) .
C35 N10 1.472(9) .
C35 H15 0.9700 .
C35 H16 0.9700 .
C36 N9 1.474(8) .
C36 N7 1.474(8) .
C36 H19 0.9700 .
C36 H20 0.9700 .
Ag1 N7 2.324(5) .
Ag1 N5 2.325(5) 3_455
Ag1 N6 2.348(5) .
Ag1 O6 2.510(6) .
Ag2 N9 2.305(5) .
Ag2 N10 2.312(5) 3_455
Ag2 N4 2.333(5) 3_456
O1 S1 1.419(8) .
O2 S1 1.435(7) .
O1W H1A 0.8515 .
O1W H1B 0.8500 .
O3 S1 1.423(7) .
O2W H2A 0.8502 .
O2W H2B 0.8495 .
O4 S2 1.444(6) .
O5 S2 1.457(8) .
O6 S2 1.445(6) .

loop_
_geom_hbond_atom_site_label_D
_geom_hbond_atom_site_label_H
_geom_hbond_atom_site_label_A
_geom_hbond_distance_DH
_geom_hbond_distance_HA
_geom_hbond_distance_DA
_geom_hbond_angle_DHA
_geom_hbond_site_symmetry_A
_geom_hbond_publ_flag
C26 H7 O2W 0.97 2.43 3.282(9) 146.9 . yes
C26 H8 O5 0.97 2.33 3.203(10) 148.7 3 yes
C27 H12 O5 0.97 2.63 3.414(10) 138.2 . yes
C31 H13 O6 0.97 2.59 3.170(10) 118.5 . yes
C32 H17 O1 0.97 2.28 3.108(10) 142.8 3_456 yes
C32 H18 O1W 0.97 2.57 3.523(11) 167.0 1_556 yes
C33 H23 O2W 0.97 2.51 3.111(9) 119.8 3_456 yes
C36 H19 O1 0.97 2.33 3.137(10) 139.7 1_456 yes
C36 H20 O1W 0.97 2.62 3.547(11) 159.3 3_456 yes

loop_
_geom_torsion_atom_site_label_1
_geom_torsion_atom_site_label_2
_geom_torsion_atom_site_label_3
_geom_torsion_atom_site_label_4
_geom_torsion
_geom_torsion_site_symmetry_1
_geom_torsion_site_symmetry_2
_geom_torsion_site_symmetry_3
_geom_torsion_site_symmetry_4
C6 C1 C2 C3 -3.9(12) . . . .
S1 C1 C2 C3 167.6(6) . . . .
C1 C2 C3 C4 2.1(14) . . . .
C2 C3 C4 C5 2.6(14) . . . .
C3 C4 C5 C6 -5.3(13) . . . .
C3 C4 C5 C10 177.3(8) . . . .
C2 C1 C6 C7 -179.6(7) . . . .
S1 C1 C6 C7 9.3(10) . . . .
C2 C1 C6 C5 1.0(10) . . . .
S1 C1 C6 C5 -170.1(6) . . . .
C4 C5 C6 C1 3.5(11) . . . .
C10 C5 C6 C1 -179.1(7) . . . .
C4 C5 C6 C7 -175.9(8) . . . .
C10 C5 C6 C7 1.4(11) . . . .
C1 C6 C7 C8 -175.6(8) . . . .
C5 C6 C7 C8 3.8(12) . . . .
C6 C7 C8 C9 -4.2(14) . . . .
C7 C8 C9 C10 -1.0(14) . . . .
C8 C9 C10 N1 -175.5(8) . . . .
C8 C9 C10 C5 6.2(13) . . . .
C4 C5 C10 C9 170.9(8) . . . .
C6 C5 C10 C9 -6.4(12) . . . .
C4 C5 C10 N1 -7.4(12) . . . .
C6 C5 C10 N1 175.2(7) . . . .
C18 C13 C14 C15 -1.2(12) . . . .
S2 C13 C14 C15 179.2(6) . . . .
C13 C14 C15 C16 1.9(12) . . . .
C14 C15 C16 C17 0.7(12) . . . .
C15 C16 C17 C18 -3.8(12) . . . .
C15 C16 C17 C22 -179.2(7) . . . .
C16 C17 C18 C19 -175.0(7) . . . .
C22 C17 C18 C19 0.5(10) . . . .
C16 C17 C18 C13 4.2(10) . . . .
C22 C17 C18 C13 179.8(7) . . . .
C14 C13 C18 C19 177.4(7) . . . .
S2 C13 C18 C19 -3.1(11) . . . .
C14 C13 C18 C17 -1.8(11) . . . .
S2 C13 C18 C17 177.7(5) . . . .
C17 C18 C19 C20 2.9(11) . . . .
C13 C18 C19 C20 -176.3(7) . . . .
C18 C19 C20 C21 -3.7(12) . . . .
C19 C20 C21 C22 1.0(13) . . . .
C20 C21 C22 N2 -179.3(8) . . . .
C20 C21 C22 C17 2.4(12) . . . .
C16 C17 C22 C21 172.3(8) . . . .
C18 C17 C22 C21 -3.1(11) . . . .
C16 C17 C22 N2 -6.1(11) . . . .
C18 C17 C22 N2 178.5(7) . . . .
C9 C10 N1 C11 120.0(9) . . . .
C5 C10 N1 C11 -61.7(11) . . . .
C9 C10 N1 C12 -15.8(12) . . . .
C5 C10 N1 C12 162.4(8) . . . .
C21 C22 N2 C24 -20.3(12) . . . .
C17 C22 N2 C24 158.0(8) . . . .
C21 C22 N2 C23 106.5(9) . . . .
C17 C22 N2 C23 -75.2(10) . . . .
N4 C25 N3 C29 61.0(8) . . . .
N4 C25 N3 C28 -58.4(8) . . . .
N6 C29 N3 C25 -60.3(8) . . . .
N6 C29 N3 C28 58.9(7) . . . .
N5 C28 N3 C25 58.9(8) . . . .
N5 C28 N3 C29 -59.9(7) . . . .
N5 C26 N4 C27 58.3(7) . . . .
N5 C26 N4 C25 -56.5(7) . . . .
N5 C26 N4 Ag2 179.0(4) . . . 3_554
N6 C27 N4 C26 -58.3(7) . . . .
N6 C27 N4 C25 57.6(7) . . . .
N6 C27 N4 Ag2 -176.0(4) . . . 3_554
N3 C25 N4 C26 57.1(8) . . . .
N3 C25 N4 C27 -59.0(8) . . . .
N3 C25 N4 Ag2 176.6(5) . . . 3_554
N6 C30 N5 C26 59.3(7) . . . .
N6 C30 N5 C28 -56.6(7) . . . .
N6 C30 N5 Ag1 -175.5(4) . . . 3
N4 C26 N5 C30 -58.3(7) . . . .
N4 C26 N5 C28 57.4(7) . . . .
N4 C26 N5 Ag1 175.9(4) . . . 3
N3 C28 N5 C30 57.6(7) . . . .
N3 C28 N5 C26 -57.8(7) . . . .
N3 C28 N5 Ag1 -179.7(4) . . . 3
N3 C29 N6 C30 -56.9(7) . . . .
N3 C29 N6 C27 59.1(7) . . . .
N3 C29 N6 Ag1 -175.7(4) . . . .
N5 C30 N6 C29 57.0(7) . . . .
N5 C30 N6 C27 -59.5(7) . . . .
N5 C30 N6 Ag1 -177.0(4) . . . .
N4 C27 N6 C29 -58.9(7) . . . .
N4 C27 N6 C30 58.2(7) . . . .
N4 C27 N6 Ag1 172.1(4) . . . .
N9 C36 N7 C31 -58.8(7) . . . .
N9 C36 N7 C32 58.0(7) . . . .
N9 C36 N7 Ag1 177.0(4) . . . .
N8 C31 N7 C36 59.0(8) . . . .
N8 C31 N7 C32 -59.4(8) . . . .
N8 C31 N7 Ag1 179.5(5) . . . .
N10 C32 N7 C36 -57.6(7) . . . .
N10 C32 N7 C31 60.0(7) . . . .
N10 C32 N7 Ag1 -175.8(4) . . . .
N9 C34 N8 C35 -60.5(7) . . . .
N9 C34 N8 C31 59.2(7) . . . .
N10 C35 N8 C34 59.8(7) . . . .
N10 C35 N8 C31 -59.5(7) . . . .
N7 C31 N8 C34 -59.2(8) . . . .
N7 C31 N8 C35 60.1(8) . . . .
N8 C34 N9 C36 -57.9(7) . . . .
N8 C34 N9 C33 58.4(7) . . . .
N8 C34 N9 Ag2 179.9(4) . . . .
N7 C36 N9 C34 57.6(7) . . . .
N7 C36 N9 C33 -58.2(7) . . . .
N7 C36 N9 Ag2 -177.5(4) . . . .
N10 C33 N9 C34 -57.2(6) . . . .
N10 C33 N9 C36 59.1(7) . . . .
N10 C33 N9 Ag2 178.4(4) . . . .
N8 C35 N10 C32 58.7(7) . . . .
N8 C35 N10 C33 -58.3(7) . . . .
N8 C35 N10 Ag2 -175.1(4) . . . 3
N7 C32 N10 C35 -59.7(7) . . . .
N7 C32 N10 C33 57.3(7) . . . .
N7 C32 N10 Ag2 171.5(4) . . . 3
N9 C33 N10 C35 58.0(7) . . . .
N9 C33 N10 C32 -58.8(7) . . . .
N9 C33 N10 Ag2 -177.8(4) . . . 3
C2 C1 S1 O1 -112.0(8) . . . .
C6 C1 S1 O1 59.3(8) . . . .
C2 C1 S1 O3 6.8(8) . . . .
C6 C1 S1 O3 178.1(7) . . . .
C2 C1 S1 O2 127.4(7) . . . .
C6 C1 S1 O2 -61.4(7) . . . .
Ag1 O6 S2 O4 -111.0(4) . . . .
Ag1 O6 S2 O5 17.6(6) . . . .
Ag1 O6 S2 C13 133.0(4) . . . .
C14 C13 S2 O4 125.0(6) . . . .
C18 C13 S2 O4 -54.6(7) . . . .
C14 C13 S2 O6 -116.6(7) . . . .
C18 C13 S2 O6 63.8(7) . . . .
C14 C13 S2 O5 3.7(7) . . . .
C18 C13 S2 O5 -175.9(6) . . . .
